data_9000306
loop_
_publ_author_name
'Fanfani, L.'
'Nunzi, A.'
'Zanazzi, P. F.'
'Zanzari, A. R.'

_publ_section_title
;
 The copiapite problem: The crystal structure of a ferrian copiapite
;
_journal_name_full 'American Mineralogist'
_journal_page_first 314
_journal_page_last 322
_journal_volume 58
_journal_year 1973
_chemical_formula_sum 'Fe4.69 H42 O46 S6'
_chemical_name_mineral Ferricopiapite
_space_group_IT_number 2
_symmetry_space_group_name_Hall '-P 1'
_symmetry_space_group_name_H-M 'P -1'
_cell_angle_alpha 93.67
_cell_angle_beta 102.05
_cell_angle_gamma 99.27
_cell_formula_units_Z 1
_cell_length_a 7.390
_cell_length_b 18.213
_cell_length_c 7.290
_cell_volume 942.181
_database_code_amcsd 0000315
_exptl_crystal_density_diffrn 2.172
_cod_original_formula_sum 'Fe4.69 S6 O46 H42'
_cod_database_code 9000306

loop_
_space_group_symop_operation_xyz
x,y,z
-x,-y,-z

loop_
_atom_site_aniso_label
_atom_site_aniso_U_11
_atom_site_aniso_U_22
_atom_site_aniso_U_33
_atom_site_aniso_U_12
_atom_site_aniso_U_13
_atom_site_aniso_U_23
Fe1 0.04047 0.05184 0.04231 0.00773 0.00971 0.00386
Fe2 0.02305 0.04050 0.02600 0.00451 0.00204 0.00321
Fe3 0.02331 0.04212 0.02472 0.00580 0.00281 0.00257
S1 0.01844 0.03888 0.01733 0.00580 0.00230 0.00386
S2 0.01947 0.03240 0.02192 0.00387 0.00537 0.00578
S3 0.02305 0.03078 0.02013 0.00709 0.00179 0.00193
O1 0.03612 0.03402 0.02523 0.00387 -0.00485 0.00257
O2 0.02433 0.05670 0.03950 0.00837 0.01124 0.00257
O3 0.02024 0.05994 0.03619 0.00966 -0.00153 0.00900
O4 0.03817 0.04698 0.03925 0.00193 0.00358 0.00771
O5 0.02433 0.05346 0.01325 0.00000 0.00537 0.00064
O6 0.02613 0.02916 0.03823 0.00966 0.00332 0.01028
O7 0.02177 0.04212 0.02141 0.00902 0.00281 0.00900
O8 0.02126 0.05346 0.02421 0.00837 0.00767 0.00578
O9 0.06686 0.04374 0.02396 0.01482 -0.00026 -0.00129
O10 0.02203 0.04698 0.02549 0.00773 -0.00026 0.00064
O11 0.02408 0.06480 0.02370 0.00580 0.00996 0.00707
O12 0.03048 0.03240 0.02778 0.01095 0.00230 0.00707
O-H13 0.02126 0.04860 0.03007 0.01095 0.00077 0.01028
Wat14 0.02869 0.04536 0.02319 -0.00193 0.00409 0.00321
Wat15 0.03561 0.05022 0.03823 0.01417 0.00767 0.00771
Wat16 0.09555 0.10693 0.09914 0.01482 -0.00230 -0.01671
Wat17 0.02920 0.04050 0.03466 0.01160 0.00256 0.00578
Wat18 0.12808 0.11503 0.09404 0.00580 0.02964 0.00193
Wat19 0.03253 0.04374 0.02931 0.00193 0.01150 -0.00386
Wat20 0.07736 0.08587 0.12922 0.00773 -0.00562 0.00964
Wat21 0.08069 0.07939 0.08181 0.00837 0.01303 -0.01028
Wat22 0.03561 0.04536 0.03670 0.01417 0.01840 0.00000
Wat23 0.13423 0.09883 0.10959 0.02577 0.02197 0.02763

loop_
_atom_site_label
_atom_site_fract_x
_atom_site_fract_y
_atom_site_fract_z
_atom_site_occupancy
_atom_site_type_symbol
_atom_site_attached_hydrogens
Fe1 0.00000 0.00000 0.00000 0.69000 Fe 0
Fe2 0.78480 0.31350 0.55240 1.00000 Fe 0
Fe3 0.59900 0.67180 0.80580 1.00000 Fe 0
S1 0.83250 0.73980 0.21950 1.00000 S 0
S2 0.81700 0.41750 0.21880 1.00000 S 0
S3 0.64020 0.19270 0.19530 1.00000 S 0
O1 0.73670 0.67500 0.07140 1.00000 O 0
O2 0.69300 0.76980 0.29630 1.00000 O 0
O3 0.04830 0.29210 0.63220 1.00000 O 0
O4 0.05270 0.20220 0.85470 1.00000 O 0
O5 0.62010 0.39100 0.10850 1.00000 O 0
O6 0.82960 0.48860 0.32080 1.00000 O 0
O7 0.87740 0.36260 0.34740 1.00000 O 0
O8 0.93500 0.42280 0.08420 1.00000 O 0
O9 0.56550 0.11590 0.16870 1.00000 O 0
O10 0.50990 0.76370 0.86350 1.00000 O 0
O11 0.79210 0.21310 0.09800 1.00000 O 0
O12 0.71850 0.21280 0.40530 1.00000 O 0
O-H13 0.46260 0.66040 0.54540 1.00000 O 1
Wat14 0.68590 0.26990 0.76730 1.00000 O 2
Wat15 0.86860 0.41420 0.71380 1.00000 O 2
Wat16 0.20760 0.94740 0.06650 1.00000 O 2
Wat17 0.69330 0.57400 0.75980 1.00000 O 2
Wat18 0.01580 0.98660 0.73380 1.00000 O 2
Wat19 0.83010 0.72820 0.73090 1.00000 O 2
Wat20 0.17130 0.09260 0.04730 1.00000 O 2
Wat21 0.76600 0.91960 0.43810 1.00000 O 2
Wat22 0.52800 0.56080 0.27670 1.00000 O 2
Wat23 0.63560 0.07430 0.59490 1.00000 O 2

loop_
_cod_changelog_entry_id
_cod_changelog_entry_author
_cod_changelog_entry_date
_cod_changelog_entry_text
1
;cod-tools version 3.8.0
Id: cif_guess_AMCSD_atom_types 9574 2023-05-10 09:00:05Z saulius
;
2023-05-10T18:46:08+03:00
;Derived atom types and hydrogen counts
from atom names that follow the AMCSD naming convention
(Wat == water, O-H == hydroxyl).
;
2
;cod-tools version 3.10.1
Id: cif_fix_AMCSD_aniso_labels 10200 2024-08-01 14:09:44Z saulius
;
2024-08-02T12:19:41+03:00
;Changed the following '_atom_site_aniso_label' values:
'OH13' -> 'O-H13'
;

loop_
_cod_related_entry_id
_cod_related_entry_database
_cod_related_entry_code
1 AMCSD 0000315
